data_7128035
loop_
_publ_author_name
'Tarrieu, Robert'
'Delgado, Irene Hernandez'
'Zinna, Francesco'
'Dorcet, Vincent'
'Colombel-Rouen, Sophie'
'Cr\'evisy, Christophe'
'Basl\'e, Olivier'
'Bosson, Johann'
'Lacour, J\'er\^ome'

_publ_section_title
;
 Hybrids of cationic [4]helicene and N-heterocyclic carbene as ligands for
 complexes exhibiting (chir)optical properties in the far red spectral
 window.
;
_journal_issue 31
_journal_name_full 'Chemical communications (Cambridge, England)'
_journal_page_first 3793
_journal_page_last 3796
_journal_paper_doi 10.1039/d1cc00898f
_journal_volume 57
_journal_year 2021
_chemical_compound_source 'synthesis as described'
_chemical_formula_moiety 'C51 H67 Cl3 F6 N4 O2 P Rh'
_chemical_formula_sum 'C51 H67 Cl3 F6 N4 O2 P Rh'
_chemical_formula_weight 1122.31
_space_group_crystal_system monoclinic
_space_group_IT_number 14
_space_group_name_Hall '-P 2yn'
_space_group_name_H-M_alt 'P 1 21/n 1'
_atom_sites_solution_hydrogens geom
_atom_sites_solution_primary dual
_atom_sites_solution_secondary difmap
_audit_update_record
;
2021-02-11 deposited with the CCDC.	2021-03-11 downloaded from the CCDC.
;
_cell_angle_alpha 90
_cell_angle_beta 97.220(4)
_cell_angle_gamma 90
_cell_formula_units_Z 4
_cell_length_a 9.8537(11)
_cell_length_b 22.588(3)
_cell_length_c 22.749(3)
_cell_measurement_reflns_used 9873
_cell_measurement_temperature 150(2)
_cell_measurement_theta_max 27.33
_cell_measurement_theta_min 2.55
_cell_measurement_wavelength 0.71073
_cell_volume 5023.2(11)
_computing_cell_refinement 'APEX3 (Bruker, 2015)'
_computing_data_collection 'Bruker APEX3 (Bruker, 2015)'
_computing_data_reduction 'SAINT (Bruker, 2014)'
_computing_molecular_graphics
;
   'SXGRAPH (L. Farrugia, 1999), Mercury (CSD, 2020)'
;
_computing_publication_material 'CRYSCALC (T. Roisnel, local program, 2020)'
_computing_structure_refinement 'SHELXL-2018_3 (Sheldrick, 2018)'
_computing_structure_solution 'SHELXT (Sheldrick, 2015)'
_diffrn_ambient_temperature 150(2)
_diffrn_detector '(CMOS) PHOTON 100'
_diffrn_detector_area_resol_mean 10.4167
_diffrn_measured_fraction_theta_full 0.997
_diffrn_measured_fraction_theta_max 0.995
_diffrn_measurement_device_type 'D8 VENTURE Bruker AXS'
_diffrn_measurement_method 'rotation images'
_diffrn_orient_matrix_UB_11 -0.0168696
_diffrn_orient_matrix_UB_12 0.0239172
_diffrn_orient_matrix_UB_13 0.0353559
_diffrn_orient_matrix_UB_21 0.0155651
_diffrn_orient_matrix_UB_22 0.0372129
_diffrn_orient_matrix_UB_23 -0.0220067
_diffrn_orient_matrix_UB_31 -0.0996869
_diffrn_orient_matrix_UB_32 0.0017630
_diffrn_orient_matrix_UB_33 -0.0151337
_diffrn_radiation_monochromator 'multilayer monochromator'
_diffrn_radiation_probe x-ray
_diffrn_radiation_source 'Incoatec microfocus sealed tube'
_diffrn_radiation_type MoK\a
_diffrn_radiation_wavelength 0.71073
_diffrn_reflns_av_R_equivalents 0.0841
_diffrn_reflns_av_unetI/netI 0.0638
_diffrn_reflns_limit_h_max 12
_diffrn_reflns_limit_h_min -11
_diffrn_reflns_limit_k_max 29
_diffrn_reflns_limit_k_min -29
_diffrn_reflns_limit_l_max 29
_diffrn_reflns_limit_l_min -29
_diffrn_reflns_number 55617
_diffrn_reflns_theta_full 25.242
_diffrn_reflns_theta_max 27.485
_diffrn_reflns_theta_min 2.980
_diffrn_source_current 1.0
_diffrn_source_power 50.0
_diffrn_source_voltage 50.0
_exptl_absorpt_coefficient_mu 0.598
_exptl_absorpt_correction_T_max 0.959
_exptl_absorpt_correction_T_min 0.740
_exptl_absorpt_correction_type multi-scan
_exptl_absorpt_process_details
;
  [Sheldrick, G.M. (2014). SADABS Bruker AXS Inc., Madison, Wisconsin, USA]
;
_exptl_crystal_colour black
_exptl_crystal_density_diffrn 1.484
_exptl_crystal_description stick
_exptl_crystal_F_000 2328
_exptl_crystal_size_max 0.600
_exptl_crystal_size_mid 0.080
_exptl_crystal_size_min 0.070
_refine_diff_density_max 1.821
_refine_diff_density_min -5.415
_refine_diff_density_rms 0.302
_refine_ls_extinction_method none
_refine_ls_goodness_of_fit_ref 1.293
_refine_ls_hydrogen_treatment constr
_refine_ls_matrix_type full
_refine_ls_number_parameters 510
_refine_ls_number_reflns 11727
_refine_ls_number_restraints 4
_refine_ls_restrained_S_all 1.292
_refine_ls_R_factor_all 0.1861
_refine_ls_R_factor_gt 0.1633
_refine_ls_shift/su_max 0.003
_refine_ls_shift/su_mean 0.000
_refine_ls_structure_factor_coef Fsqd
_refine_ls_weighting_details 'w=1/[\s^2^(Fo^2^)+171.4330P] where P=(Fo^2^+2Fc^2^)/3'
_refine_ls_weighting_scheme calc
_refine_ls_wR_factor_gt 0.3558
_refine_ls_wR_factor_ref 0.3665
_reflns_number_gt 9687
_reflns_number_total 11727
_reflns_threshold_expression >2sigma(I)
_cod_data_source_file d1cc00898f2.cif
_cod_data_source_block RT311
_cod_depositor_comments 'Adding full bibliography for 7128035--7128036.cif.'
_cod_original_cell_volume 5023.2(10)
_cod_original_sg_symbol_H-M 'P 21/n'
_cod_database_code 7128035

loop_
_space_group_symop_operation_xyz
'x, y, z'
'-x+1/2, y+1/2, -z+1/2'
'-x, -y, -z'
'x-1/2, -y-1/2, z-1/2'

loop_
_atom_site_label
_atom_site_type_symbol
_atom_site_fract_x
_atom_site_fract_y
_atom_site_fract_z
_atom_site_U_iso_or_equiv
_atom_site_adp_type
_atom_site_occupancy
_atom_site_site_symmetry_order
_atom_site_calc_flag
_atom_site_refinement_flags_posn
_atom_site_refinement_flags_adp
_atom_site_refinement_flags_occupancy
_atom_site_disorder_assembly
_atom_site_disorder_group
Rh1 Rh 0.82128(9) 0.38071(4) 0.48079(5) 0.0210(2) Uani 1 1 d . . . . .
Cl1 Cl 0.8161(4) 0.47036(16) 0.42546(18) 0.0374(9) Uani 1 1 d . . . . .
C1 C 0.8534(15) 0.3196(7) 0.5519(8) 0.0416(15) Uani 1 1 d . . . . .
H1 H 0.787798 0.341906 0.569780 0.050 Uiso 1 1 calc R U . A 1
C2 C 0.8088(15) 0.2889(7) 0.5013(8) 0.0416(15) Uani 1 1 d . . . . .
H2 H 0.713421 0.289527 0.488064 0.050 Uiso 1 1 calc R U . B 1
C3A C 0.8998(15) 0.2536(7) 0.4643(8) 0.0416(15) Uani 0.56(2) 1 d . . P C 1
H3A1 H 0.922792 0.215096 0.483837 0.050 Uiso 0.56(2) 1 calc R U P C 1
H3A2 H 0.848546 0.245501 0.424839 0.050 Uiso 0.56(2) 1 calc R U P C 1
C4A C 1.024(3) 0.2844(12) 0.4568(16) 0.0416(15) Uani 0.56(2) 1 d . . P C 1
H4A1 H 1.066471 0.265231 0.424486 0.050 Uiso 0.56(2) 1 calc R U P C 1
H4A2 H 1.088683 0.280248 0.493660 0.050 Uiso 0.56(2) 1 calc R U P C 1
C5A C 1.0048(15) 0.3525(7) 0.4421(8) 0.0416(15) Uani 0.56(2) 1 d . . P C 1
H5A H 0.969904 0.369418 0.405053 0.050 Uiso 0.56(2) 1 calc R U P C 1
C6A C 1.0470(14) 0.3814(7) 0.4919(8) 0.0416(15) Uani 0.56(2) 1 d . . P C 1
H6A H 1.055780 0.422560 0.484924 0.050 Uiso 0.56(2) 1 calc R U P C 1
C7A C 1.088(3) 0.3654(12) 0.5614(15) 0.0416(15) Uani 0.56(2) 1 d . . P C 1
H7A1 H 1.183811 0.351568 0.567690 0.050 Uiso 0.56(2) 1 calc R U P C 1
H7A2 H 1.081552 0.401740 0.585266 0.050 Uiso 0.56(2) 1 calc R U P C 1
C8A C 1.0008(15) 0.3206(7) 0.5815(8) 0.0416(15) Uani 0.56(2) 1 d . . P C 1
H8A1 H 0.999784 0.325815 0.624696 0.050 Uiso 0.56(2) 1 calc R U P C 1
H8A2 H 1.042174 0.281442 0.575570 0.050 Uiso 0.56(2) 1 calc R U P C 1
C3B C 0.8998(15) 0.2536(7) 0.4643(8) 0.0416(15) Uani 0.44(2) 1 d . . P C 2
H3B1 H 0.843274 0.221857 0.443590 0.050 Uiso 0.44(2) 1 calc R U P C 2
H3B2 H 0.971755 0.234083 0.491918 0.050 Uiso 0.44(2) 1 calc R U P C 2
C4B C 0.975(3) 0.2891(15) 0.4151(19) 0.0416(15) Uani 0.44(2) 1 d . . P C 2
H4B1 H 1.060633 0.269028 0.408234 0.050 Uiso 0.44(2) 1 calc R U P C 2
H4B2 H 0.914008 0.291540 0.376997 0.050 Uiso 0.44(2) 1 calc R U P C 2
C5B C 1.0048(15) 0.3525(7) 0.4421(8) 0.0416(15) Uani 0.44(2) 1 d . . P C 2
H5B H 0.985635 0.380767 0.411267 0.050 Uiso 0.44(2) 1 calc R U P C 2
C6B C 1.0470(14) 0.3814(7) 0.4919(8) 0.0416(15) Uani 0.44(2) 1 d . . P C 2
H6B H 1.038136 0.422418 0.499575 0.050 Uiso 0.44(2) 1 calc R U P C 2
C7B C 1.111(3) 0.3359(16) 0.5325(18) 0.0416(15) Uani 0.44(2) 1 d . . P C 2
H7B1 H 1.198294 0.350540 0.553425 0.050 Uiso 0.44(2) 1 calc R U P C 2
H7B2 H 1.128995 0.299730 0.510195 0.050 Uiso 0.44(2) 1 calc R U P C 2
C8B C 1.0008(15) 0.3206(7) 0.5815(8) 0.0416(15) Uani 0.44(2) 1 d . . P C 2
H8B1 H 1.023900 0.281590 0.600030 0.050 Uiso 0.44(2) 1 calc R U P C 2
H8B2 H 1.010385 0.350835 0.613282 0.050 Uiso 0.44(2) 1 calc R U P C 2
C11 C 0.6272(11) 0.3991(5) 0.4988(5) 0.019(2) Uani 1 1 d . . . . .
N12 N 0.5926(10) 0.4295(4) 0.5455(4) 0.0172(19) Uani 1 1 d . . . . .
C13 C 0.4554(12) 0.4427(5) 0.5391(6) 0.020(2) Uani 1 1 d . . . . .
H13 H 0.408243 0.464544 0.565934 0.024 Uiso 1 1 calc R U . . .
C14 C 0.4013(12) 0.4185(5) 0.4875(6) 0.022(3) Uani 1 1 d . . . . .
H14 H 0.307845 0.419399 0.470906 0.027 Uiso 1 1 calc R U . . .
N15 N 0.5076(9) 0.3919(4) 0.4630(5) 0.021(2) Uani 1 1 d . . . . .
C16 C 0.4854(14) 0.3543(7) 0.4110(7) 0.035(3) Uani 1 1 d . . . . .
H16 H 0.576827 0.339879 0.402485 0.041 Uiso 1 1 calc R U . . .
C17 C 0.3985(19) 0.2973(9) 0.4276(9) 0.063(6) Uani 1 1 d . . . . .
H17A H 0.440479 0.281371 0.466182 0.076 Uiso 1 1 calc R U . . .
H17B H 0.304461 0.310168 0.432301 0.076 Uiso 1 1 calc R U . . .
C18 C 0.391(2) 0.2489(8) 0.3828(11) 0.071(7) Uani 1 1 d . . . . .
H18A H 0.314592 0.221977 0.389320 0.085 Uiso 1 1 calc R U . . .
H18B H 0.369067 0.266349 0.342778 0.085 Uiso 1 1 calc R U . . .
C19 C 0.514(3) 0.2150(10) 0.3847(10) 0.087(9) Uani 1 1 d . . . . .
H19A H 0.525186 0.191394 0.421668 0.105 Uiso 1 1 calc R U . D 1
H19B H 0.592339 0.242844 0.386868 0.105 Uiso 1 1 calc R U . D 1
C20A C 0.523(2) 0.1709(8) 0.3299(8) 0.056(2) Uani 0.495(15) 1 d D . P E 1
H20A H 0.600628 0.143282 0.340079 0.067 Uiso 0.495(15) 1 calc R U P E 1
H20B H 0.438268 0.147130 0.323360 0.067 Uiso 0.495(15) 1 calc R U P E 1
C21A C 0.542(4) 0.2019(17) 0.2751(16) 0.056(2) Uani 0.495(15) 1 d D . P E 1
H21A H 0.463696 0.228818 0.263682 0.067 Uiso 0.495(15) 1 calc R U P E 1
H21B H 0.545991 0.172940 0.242671 0.067 Uiso 0.495(15) 1 calc R U P E 1
C22A C 0.671(4) 0.2362(15) 0.2847(18) 0.056(2) Uani 0.495(15) 1 d D . P E 1
H22A H 0.748952 0.208764 0.284639 0.067 Uiso 0.495(15) 1 calc R U P E 1
H22B H 0.677976 0.255318 0.324122 0.067 Uiso 0.495(15) 1 calc R U P E 1
C23A C 0.679(5) 0.2833(16) 0.2379(18) 0.056(2) Uani 0.495(15) 1 d . . P E 1
H23A H 0.776211 0.295134 0.238699 0.067 Uiso 0.495(15) 1 calc R U P E 1
H23B H 0.649368 0.265711 0.198575 0.067 Uiso 0.495(15) 1 calc R U P E 1
C24A C 0.598(5) 0.3365(16) 0.2446(17) 0.056(2) Uani 0.495(15) 1 d . . P E 1
H24A H 0.502968 0.323983 0.248798 0.067 Uiso 0.495(15) 1 calc R U P E 1
H24B H 0.593907 0.359921 0.207724 0.067 Uiso 0.495(15) 1 calc R U P E 1
C25A C 0.649(5) 0.3777(17) 0.2979(17) 0.056(2) Uani 0.495(15) 1 d . . P E 1
H25A H 0.715863 0.406378 0.285598 0.067 Uiso 0.495(15) 1 calc R U P E 1
H25B H 0.695643 0.353617 0.330785 0.067 Uiso 0.495(15) 1 calc R U P E 1
C26A C 0.515(2) 0.4152(8) 0.3219(9) 0.056(2) Uani 0.495(15) 1 d . . P E 1
H26A H 0.554242 0.449979 0.344408 0.067 Uiso 0.495(15) 1 calc R U P E 1
H26B H 0.458484 0.430772 0.286156 0.067 Uiso 0.495(15) 1 calc R U P E 1
C20B C 0.523(2) 0.1709(8) 0.3299(8) 0.056(2) Uani 0.505(15) 1 d D . P E 2
H20C H 0.619067 0.157141 0.331816 0.067 Uiso 0.505(15) 1 calc R U P E 2
H20D H 0.466399 0.135760 0.335756 0.067 Uiso 0.505(15) 1 calc R U P E 2
C21B C 0.480(4) 0.1940(17) 0.2687(16) 0.056(2) Uani 0.505(15) 1 d D . P E 2
H21C H 0.392908 0.215547 0.268800 0.067 Uiso 0.505(15) 1 calc R U P E 2
H21D H 0.462437 0.159749 0.241671 0.067 Uiso 0.505(15) 1 calc R U P E 2
C22B C 0.581(4) 0.2347(15) 0.2434(17) 0.056(2) Uani 0.505(15) 1 d D . P E 2
H22C H 0.644535 0.251216 0.276410 0.067 Uiso 0.505(15) 1 calc R U P E 2
H22D H 0.635093 0.211236 0.218013 0.067 Uiso 0.505(15) 1 calc R U P E 2
C23B C 0.513(5) 0.2844(15) 0.2079(17) 0.056(2) Uani 0.505(15) 1 d . . P E 2
H23C H 0.581980 0.302581 0.185424 0.067 Uiso 0.505(15) 1 calc R U P E 2
H23D H 0.441221 0.267154 0.178481 0.067 Uiso 0.505(15) 1 calc R U P E 2
C24B C 0.449(4) 0.3329(15) 0.2390(17) 0.056(2) Uani 0.505(15) 1 d . . P E 2
H24C H 0.381757 0.315769 0.263204 0.067 Uiso 0.505(15) 1 calc R U P E 2
H24D H 0.398560 0.359608 0.209289 0.067 Uiso 0.505(15) 1 calc R U P E 2
C25B C 0.554(5) 0.3685(16) 0.2788(17) 0.056(2) Uani 0.505(15) 1 d . . P E 2
H25C H 0.612418 0.388612 0.252429 0.067 Uiso 0.505(15) 1 calc R U P E 2
H25D H 0.613479 0.339563 0.302461 0.067 Uiso 0.505(15) 1 calc R U P E 2
C26B C 0.515(2) 0.4152(8) 0.3219(9) 0.056(2) Uani 0.505(15) 1 d . . P E 2
H26C H 0.597087 0.429628 0.347299 0.067 Uiso 0.505(15) 1 calc R U P E 2
H26D H 0.470083 0.449276 0.299991 0.067 Uiso 0.505(15) 1 calc R U P E 2
C27 C 0.422(2) 0.3877(10) 0.3577(8) 0.069(7) Uani 1 1 d . . . . .
H27A H 0.362385 0.360132 0.332257 0.083 Uiso 1 1 calc R U . E 1
H27B H 0.362095 0.418903 0.371130 0.083 Uiso 1 1 calc R U . E 1
C31 C 0.6822(11) 0.4444(5) 0.5972(5) 0.014(2) Uani 1 1 d . . . . .
C32 C 0.8054(12) 0.4726(5) 0.5938(5) 0.018(2) Uani 1 1 d . . . . .
H32 H 0.833412 0.478747 0.555855 0.022 Uiso 1 1 calc R U . . .
C33 C 0.8893(12) 0.4920(5) 0.6426(5) 0.020(2) Uani 1 1 d . . . . .
H33 H 0.975248 0.509354 0.638233 0.024 Uiso 1 1 calc R U . . .
C34 C 0.8477(12) 0.4863(5) 0.6992(6) 0.022(2) Uani 1 1 d . . . . .
C35 C 0.7210(11) 0.4586(5) 0.7044(5) 0.017(2) Uani 1 1 d . . . . .
C36 C 0.6410(11) 0.4344(5) 0.6527(5) 0.015(2) Uani 1 1 d . . . . .
N37 N 0.5252(10) 0.4022(4) 0.6616(5) 0.019(2) Uani 1 1 d . . . . .
C38 C 0.4546(17) 0.4176(7) 0.7088(8) 0.0418(15) Uani 1 1 d . . . . .
C39 C 0.3175(17) 0.4041(7) 0.7080(8) 0.0418(15) Uani 1 1 d . . . . .
H39 H 0.271733 0.380774 0.676815 0.050 Uiso 1 1 calc R U . . .
C40 C 0.2477(17) 0.4246(7) 0.7528(7) 0.0418(15) Uani 1 1 d . . . . .
H40 H 0.152965 0.416137 0.751647 0.050 Uiso 1 1 calc R U . . .
C41 C 0.3117(16) 0.4565(7) 0.7984(7) 0.0418(15) Uani 1 1 d . . . . .
H41 H 0.261311 0.470221 0.828673 0.050 Uiso 1 1 calc R U . . .
C42 C 0.4483(17) 0.4692(7) 0.8014(8) 0.0418(15) Uani 1 1 d . . . . .
C43 C 0.5252(17) 0.4470(7) 0.7595(8) 0.0418(15) Uani 1 1 d . . . . .
C44 C 0.6711(14) 0.4554(5) 0.7601(6) 0.023(3) Uani 1 1 d . . . . .
C45 C 0.7681(18) 0.4632(7) 0.8109(6) 0.0411(14) Uani 1 1 d . . . . .
C46 C 0.7513(19) 0.4390(7) 0.8678(6) 0.0411(14) Uani 1 1 d . . . . .
C47 C 0.8402(18) 0.4526(7) 0.9172(6) 0.0411(14) Uani 1 1 d . . . . .
H47 H 0.827224 0.437547 0.955029 0.049 Uiso 1 1 calc R U . . .
C48 C 0.9521(18) 0.4899(7) 0.9097(7) 0.0411(14) Uani 1 1 d . . . . .
H48 H 1.011424 0.501490 0.943968 0.049 Uiso 1 1 calc R U . . .
C49 C 0.9789(19) 0.5099(7) 0.8567(6) 0.0411(14) Uani 1 1 d . . . . .
H49 H 1.056440 0.534306 0.854136 0.049 Uiso 1 1 calc R U . . .
C50 C 0.8913(18) 0.4945(7) 0.8045(6) 0.0411(14) Uani 1 1 d . . . . .
N51 N 0.9214(11) 0.5103(5) 0.7497(5) 0.023(2) Uani 1 1 d . . . . .
C52 C 1.0230(15) 0.5563(6) 0.7414(6) 0.031(3) Uani 1 1 d . . . . .
H52A H 1.077356 0.543857 0.709817 0.038 Uiso 1 1 calc R U . F 1
H52B H 1.086373 0.560803 0.778553 0.038 Uiso 1 1 calc R U . F 1
C53A C 0.9555(17) 0.6154(7) 0.7250(7) 0.045(4) Uani 0.49(3) 1 d . . P G 1
H53A H 0.907944 0.630088 0.757895 0.054 Uiso 0.49(3) 1 calc R U P G 1
H53B H 0.887298 0.610843 0.689395 0.054 Uiso 0.49(3) 1 calc R U P G 1
C54A C 1.079(3) 0.6639(13) 0.7110(14) 0.039(9) Uani 0.49(3) 1 d . . P G 1
H54A H 1.150038 0.665549 0.745195 0.058 Uiso 0.49(3) 1 calc R U P G 1
H54B H 1.038569 0.703349 0.703833 0.058 Uiso 0.49(3) 1 calc R U P G 1
H54C H 1.119346 0.650998 0.675951 0.058 Uiso 0.49(3) 1 calc R U P G 1
C53B C 0.9555(17) 0.6154(7) 0.7250(7) 0.045(4) Uani 0.51(3) 1 d . . P G 2
H53C H 0.907321 0.613638 0.684097 0.054 Uiso 0.51(3) 1 calc R U P G 2
H53D H 1.025663 0.646910 0.726620 0.054 Uiso 0.51(3) 1 calc R U P G 2
C54B C 0.841(4) 0.6308(12) 0.7741(14) 0.042(9) Uani 0.51(3) 1 d . . P G 2
H54D H 0.767803 0.601147 0.769884 0.063 Uiso 0.51(3) 1 calc R U P G 2
H54E H 0.801617 0.670199 0.765668 0.063 Uiso 0.51(3) 1 calc R U P G 2
H54F H 0.888295 0.629838 0.814606 0.063 Uiso 0.51(3) 1 calc R U P G 2
C55A C 0.5039(16) 0.3426(6) 0.6339(7) 0.036(3) Uani 0.54(2) 1 d . . P H 1
H55A H 0.509117 0.345826 0.590866 0.043 Uiso 0.54(2) 1 calc R U P H 1
H55B H 0.411280 0.328216 0.639177 0.043 Uiso 0.54(2) 1 calc R U P H 1
C56A C 0.613(3) 0.2963(12) 0.6616(16) 0.046(6) Uani 0.54(2) 1 d . . P H 1
H56A H 0.607133 0.259794 0.637397 0.056 Uiso 0.54(2) 1 calc R U P H 1
H56B H 0.706141 0.312927 0.662520 0.056 Uiso 0.54(2) 1 calc R U P H 1
C57A C 0.584(4) 0.2823(16) 0.7243(19) 0.062(8) Uani 0.54(2) 1 d . . P H 1
H57A H 0.607199 0.316652 0.749860 0.093 Uiso 0.54(2) 1 calc R U P H 1
H57B H 0.638883 0.248218 0.739495 0.093 Uiso 0.54(2) 1 calc R U P H 1
H57C H 0.486496 0.273006 0.723784 0.093 Uiso 0.54(2) 1 calc R U P H 1
C55B C 0.5039(16) 0.3426(6) 0.6339(7) 0.036(3) Uani 0.46(2) 1 d . . P H 2
H55C H 0.572917 0.334571 0.606829 0.043 Uiso 0.46(2) 1 calc R U P H 2
H55D H 0.411459 0.339335 0.611430 0.043 Uiso 0.46(2) 1 calc R U P H 2
C56B C 0.521(4) 0.2978(14) 0.689(2) 0.046(6) Uani 0.46(2) 1 d . . P H 2
H56C H 0.461537 0.310090 0.718403 0.056 Uiso 0.46(2) 1 calc R U P H 2
H56D H 0.494123 0.257359 0.674955 0.056 Uiso 0.46(2) 1 calc R U P H 2
C57B C 0.670(4) 0.2984(19) 0.716(2) 0.062(8) Uani 0.46(2) 1 d . . P H 2
H57D H 0.728702 0.292491 0.684675 0.093 Uiso 0.46(2) 1 calc R U P H 2
H57E H 0.685554 0.266468 0.745075 0.093 Uiso 0.46(2) 1 calc R U P H 2
H57F H 0.691109 0.336545 0.735302 0.093 Uiso 0.46(2) 1 calc R U P H 2
O61 O 0.5135(13) 0.5055(5) 0.8429(5) 0.049(3) Uani 1 1 d . . . . .
C62 C 0.4433(17) 0.5298(7) 0.8881(7) 0.0418(15) Uani 1 1 d . . . . .
H62A H 0.360996 0.550483 0.870079 0.063 Uiso 1 1 calc R U . . .
H62B H 0.503280 0.557855 0.911838 0.063 Uiso 1 1 calc R U . . .
H62C H 0.417226 0.497944 0.913681 0.063 Uiso 1 1 calc R U . . .
O63 O 0.6459(13) 0.4002(5) 0.8667(5) 0.045(3) Uani 1 1 d . . . . .
C64 C 0.6110(18) 0.3792(8) 0.9221(6) 0.0411(14) Uani 1 1 d . . . . .
H64A H 0.682233 0.352101 0.939996 0.062 Uiso 1 1 calc R U . . .
H64B H 0.523278 0.358217 0.915650 0.062 Uiso 1 1 calc R U . . .
H64C H 0.603405 0.412782 0.948785 0.062 Uiso 1 1 calc R U . . .
P1 P 0.3217(5) 0.16736(19) 0.5829(2) 0.0452(11) Uani 1 1 d . . . . .
F1 F 0.344(2) 0.1972(8) 0.5251(10) 0.155(10) Uani 1 1 d . . . . .
F2 F 0.2897(13) 0.2282(5) 0.6124(9) 0.107(6) Uani 1 1 d . . . . .
F3 F 0.4770(14) 0.1715(9) 0.6054(11) 0.149(9) Uani 1 1 d . . . . .
F4 F 0.1656(12) 0.1592(8) 0.5602(6) 0.091(5) Uani 1 1 d . . . . .
F5 F 0.3514(15) 0.1049(5) 0.5552(5) 0.079(4) Uani 1 1 d . . . . .
F6 F 0.3017(18) 0.1350(5) 0.6425(5) 0.092(5) Uani 1 1 d . . . . .
C201 C 0.695(4) 0.1243(16) 0.543(2) 0.18(2) Uani 1 1 d . . . . .
H20E H 0.625174 0.154044 0.527913 0.217 Uiso 1 1 calc R U . . .
H20F H 0.649502 0.094408 0.565640 0.217 Uiso 1 1 calc R U . . .
Cl21 Cl 0.7549(9) 0.0900(4) 0.4834(5) 0.129(4) Uani 1 1 d . . . . .
Cl22 Cl 0.8214(11) 0.1589(4) 0.5900(5) 0.132(3) Uani 1 1 d . . . . .

loop_
_atom_site_aniso_label
_atom_site_aniso_U_11
_atom_site_aniso_U_22
_atom_site_aniso_U_33
_atom_site_aniso_U_23
_atom_site_aniso_U_13
_atom_site_aniso_U_12
Rh1 0.0130(4) 0.0178(4) 0.0305(5) -0.0047(4) -0.0044(3) 0.0036(4)
Cl1 0.0290(17) 0.0414(19) 0.046(2) 0.0215(16) 0.0215(15) 0.0173(14)
C1 0.024(3) 0.036(3) 0.066(4) 0.004(3) 0.007(3) 0.010(2)
C2 0.024(3) 0.036(3) 0.066(4) 0.004(3) 0.007(3) 0.010(2)
C3A 0.024(3) 0.036(3) 0.066(4) 0.004(3) 0.007(3) 0.010(2)
C4A 0.024(3) 0.036(3) 0.066(4) 0.004(3) 0.007(3) 0.010(2)
C5A 0.024(3) 0.036(3) 0.066(4) 0.004(3) 0.007(3) 0.010(2)
C6A 0.024(3) 0.036(3) 0.066(4) 0.004(3) 0.007(3) 0.010(2)
C7A 0.024(3) 0.036(3) 0.066(4) 0.004(3) 0.007(3) 0.010(2)
C8A 0.024(3) 0.036(3) 0.066(4) 0.004(3) 0.007(3) 0.010(2)
C3B 0.024(3) 0.036(3) 0.066(4) 0.004(3) 0.007(3) 0.010(2)
C4B 0.024(3) 0.036(3) 0.066(4) 0.004(3) 0.007(3) 0.010(2)
C5B 0.024(3) 0.036(3) 0.066(4) 0.004(3) 0.007(3) 0.010(2)
C6B 0.024(3) 0.036(3) 0.066(4) 0.004(3) 0.007(3) 0.010(2)
C7B 0.024(3) 0.036(3) 0.066(4) 0.004(3) 0.007(3) 0.010(2)
C8B 0.024(3) 0.036(3) 0.066(4) 0.004(3) 0.007(3) 0.010(2)
C11 0.011(5) 0.020(5) 0.026(6) 0.000(4) -0.002(5) 0.001(4)
N12 0.013(5) 0.019(5) 0.018(5) -0.004(4) -0.001(4) 0.005(4)
C13 0.014(5) 0.023(6) 0.025(6) 0.001(5) 0.005(5) 0.010(4)
C14 0.017(6) 0.025(6) 0.024(6) -0.010(5) -0.002(5) 0.008(5)
N15 0.011(4) 0.024(5) 0.026(5) -0.002(4) -0.008(4) 0.003(4)
C16 0.024(7) 0.040(8) 0.037(8) -0.022(7) -0.005(6) 0.012(6)
C17 0.045(10) 0.084(14) 0.067(13) -0.055(11) 0.036(9) -0.037(10)
C18 0.098(18) 0.037(10) 0.082(16) -0.015(10) 0.032(13) -0.035(11)
C19 0.15(3) 0.051(12) 0.049(12) -0.007(10) -0.028(14) 0.041(14)
C20A 0.080(7) 0.039(4) 0.051(5) 0.012(4) 0.023(5) 0.010(5)
C21A 0.080(7) 0.039(4) 0.051(5) 0.012(4) 0.023(5) 0.010(5)
C22A 0.080(7) 0.039(4) 0.051(5) 0.012(4) 0.023(5) 0.010(5)
C23A 0.080(7) 0.039(4) 0.051(5) 0.012(4) 0.023(5) 0.010(5)
C24A 0.080(7) 0.039(4) 0.051(5) 0.012(4) 0.023(5) 0.010(5)
C25A 0.080(7) 0.039(4) 0.051(5) 0.012(4) 0.023(5) 0.010(5)
C26A 0.080(7) 0.039(4) 0.051(5) 0.012(4) 0.023(5) 0.010(5)
C20B 0.080(7) 0.039(4) 0.051(5) 0.012(4) 0.023(5) 0.010(5)
C21B 0.080(7) 0.039(4) 0.051(5) 0.012(4) 0.023(5) 0.010(5)
C22B 0.080(7) 0.039(4) 0.051(5) 0.012(4) 0.023(5) 0.010(5)
C23B 0.080(7) 0.039(4) 0.051(5) 0.012(4) 0.023(5) 0.010(5)
C24B 0.080(7) 0.039(4) 0.051(5) 0.012(4) 0.023(5) 0.010(5)
C25B 0.080(7) 0.039(4) 0.051(5) 0.012(4) 0.023(5) 0.010(5)
C26B 0.080(7) 0.039(4) 0.051(5) 0.012(4) 0.023(5) 0.010(5)
C27 0.084(15) 0.072(13) 0.043(10) -0.023(10) -0.026(10) 0.046(12)
C31 0.012(5) 0.014(5) 0.016(5) 0.001(4) 0.000(4) 0.000(4)
C32 0.023(6) 0.020(5) 0.013(5) 0.003(4) 0.006(4) -0.001(4)
C33 0.021(6) 0.023(6) 0.016(6) -0.005(4) 0.000(5) -0.005(5)
C34 0.016(6) 0.022(6) 0.028(7) -0.002(5) 0.004(5) 0.000(4)
C35 0.014(5) 0.020(5) 0.019(6) 0.002(4) 0.006(4) 0.004(4)
C36 0.016(5) 0.016(5) 0.012(5) 0.008(4) 0.002(4) 0.000(4)
N37 0.018(5) 0.021(5) 0.021(5) 0.006(4) 0.011(4) -0.001(4)
C38 0.042(3) 0.044(3) 0.044(4) 0.019(3) 0.027(3) 0.012(3)
C39 0.042(3) 0.044(3) 0.044(4) 0.019(3) 0.027(3) 0.012(3)
C40 0.042(3) 0.044(3) 0.044(4) 0.019(3) 0.027(3) 0.012(3)
C41 0.042(3) 0.044(3) 0.044(4) 0.019(3) 0.027(3) 0.012(3)
C42 0.042(3) 0.044(3) 0.044(4) 0.019(3) 0.027(3) 0.012(3)
C43 0.042(3) 0.044(3) 0.044(4) 0.019(3) 0.027(3) 0.012(3)
C44 0.032(7) 0.015(5) 0.023(6) 0.007(5) 0.006(5) 0.011(5)
C45 0.061(4) 0.043(3) 0.020(3) 0.002(2) 0.007(3) 0.019(3)
C46 0.061(4) 0.043(3) 0.020(3) 0.002(2) 0.007(3) 0.019(3)
C47 0.061(4) 0.043(3) 0.020(3) 0.002(2) 0.007(3) 0.019(3)
C48 0.061(4) 0.043(3) 0.020(3) 0.002(2) 0.007(3) 0.019(3)
C49 0.061(4) 0.043(3) 0.020(3) 0.002(2) 0.007(3) 0.019(3)
C50 0.061(4) 0.043(3) 0.020(3) 0.002(2) 0.007(3) 0.019(3)
N51 0.022(5) 0.027(5) 0.019(5) -0.006(4) -0.001(4) -0.004(4)
C52 0.033(7) 0.034(7) 0.024(7) -0.007(6) -0.011(6) -0.002(6)
C53A 0.049(9) 0.036(8) 0.046(9) -0.010(7) -0.012(7) 0.005(7)
C54A 0.05(2) 0.024(14) 0.036(18) -0.001(12) -0.016(14) -0.010(13)
C53B 0.049(9) 0.036(8) 0.046(9) -0.010(7) -0.012(7) 0.005(7)
C54B 0.06(2) 0.020(14) 0.042(18) 0.014(12) 0.002(15) 0.006(13)
C55A 0.039(8) 0.021(6) 0.046(9) -0.001(6) -0.004(7) -0.007(6)
C56A 0.040(13) 0.018(9) 0.078(19) -0.003(10) -0.005(12) -0.004(10)
C57A 0.044(16) 0.042(15) 0.09(2) 0.031(14) -0.020(18) 0.008(12)
C55B 0.039(8) 0.021(6) 0.046(9) -0.001(6) -0.004(7) -0.007(6)
C56B 0.040(13) 0.018(9) 0.078(19) -0.003(10) -0.005(12) -0.004(10)
C57B 0.044(16) 0.042(15) 0.09(2) 0.031(14) -0.020(18) 0.008(12)
O61 0.077(9) 0.047(7) 0.030(6) 0.007(5) 0.032(6) 0.028(6)
C62 0.042(3) 0.044(3) 0.044(4) 0.019(3) 0.027(3) 0.012(3)
O63 0.070(8) 0.037(6) 0.031(6) 0.019(5) 0.026(5) 0.014(5)
C64 0.061(4) 0.043(3) 0.020(3) 0.002(2) 0.007(3) 0.019(3)
P1 0.038(2) 0.034(2) 0.061(3) 0.009(2) -0.003(2) 0.0037(17)
F1 0.167(18) 0.134(15) 0.19(2) 0.119(15) 0.125(16) 0.045(13)
F2 0.059(8) 0.037(6) 0.23(2) -0.017(9) 0.036(10) 0.007(6)
F3 0.040(8) 0.139(15) 0.26(2) -0.116(16) -0.024(11) 0.012(9)
F4 0.044(7) 0.160(14) 0.061(8) 0.030(9) -0.019(6) -0.017(8)
F5 0.117(11) 0.058(7) 0.059(7) -0.033(6) -0.006(7) 0.005(7)
F6 0.180(15) 0.062(8) 0.030(6) 0.009(5) -0.003(7) 0.046(9)
C201 0.13(3) 0.12(3) 0.32(6) -0.14(3) 0.13(4) -0.06(2)
Cl21 0.101(6) 0.092(5) 0.206(10) -0.055(6) 0.062(6) -0.028(4)
Cl22 0.143(8) 0.090(6) 0.171(9) -0.025(6) 0.056(7) -0.011(5)

loop_
_atom_type_symbol
_atom_type_description
_atom_type_scat_dispersion_real
_atom_type_scat_dispersion_imag
_atom_type_scat_source
C C 0.0033 0.0016 'International Tables Vol C Tables 4.2.6.8 and 6.1.1.4'
H H 0.0000 0.0000 'International Tables Vol C Tables 4.2.6.8 and 6.1.1.4'
Cl Cl 0.1484 0.1585 'International Tables Vol C Tables 4.2.6.8 and 6.1.1.4'
F F 0.0171 0.0103 'International Tables Vol C Tables 4.2.6.8 and 6.1.1.4'
N N 0.0061 0.0033 'International Tables Vol C Tables 4.2.6.8 and 6.1.1.4'
O O 0.0106 0.0060 'International Tables Vol C Tables 4.2.6.8 and 6.1.1.4'
P P 0.1023 0.0942 'International Tables Vol C Tables 4.2.6.8 and 6.1.1.4'
Rh Rh -1.1178 0.9187 'International Tables Vol C Tables 4.2.6.8 and 6.1.1.4'

loop_
_geom_angle_atom_site_label_1
_geom_angle_atom_site_label_2
_geom_angle_atom_site_label_3
_geom_angle
_geom_angle_site_symmetry_1
_geom_angle_site_symmetry_3
_geom_angle_publ_flag
C11 Rh1 C1 91.9(5) . . ?
C11 Rh1 C2 94.2(5) . . ?
C1 Rh1 C2 37.5(6) . . ?
C11 Rh1 C5B 166.6(6) . . ?
C1 Rh1 C5B 93.7(6) . . ?
C2 Rh1 C5B 83.0(6) . . ?
C11 Rh1 C5A 166.6(6) . . ?
C1 Rh1 C5A 93.7(6) . . ?
C2 Rh1 C5A 83.0(6) . . ?
C11 Rh1 C6B 158.2(6) . . ?
C1 Rh1 C6B 82.3(6) . . ?
C2 Rh1 C6B 93.8(6) . . ?
C5B Rh1 C6B 35.0(6) . . ?
C11 Rh1 C6A 158.2(6) . . ?
C1 Rh1 C6A 82.3(6) . . ?
C2 Rh1 C6A 93.8(6) . . ?
C5A Rh1 C6A 35.0(6) . . ?
C11 Rh1 Cl1 88.6(3) . . ?
C1 Rh1 Cl1 161.5(5) . . ?
C2 Rh1 Cl1 160.8(5) . . ?
C5B Rh1 Cl1 89.9(4) . . ?
C5A Rh1 Cl1 89.9(4) . . ?
C6B Rh1 Cl1 90.5(4) . . ?
C6A Rh1 Cl1 90.5(4) . . ?
C2 C1 C8B 124.6(14) . . ?
C2 C1 C8A 124.6(14) . . ?
C2 C1 Rh1 71.8(10) . . ?
C8B C1 Rh1 111.8(11) . . ?
C8A C1 Rh1 111.8(11) . . ?
C2 C1 H1 117.7 . . ?
C8A C1 H1 117.7 . . ?
Rh1 C1 H1 86.4 . . ?
C1 C2 C3B 125.4(14) . . ?
C1 C2 C3A 125.4(14) . . ?
C1 C2 Rh1 70.7(9) . . ?
C3B C2 Rh1 109.4(11) . . ?
C3A C2 Rh1 109.4(11) . . ?
C1 C2 H2 117.3 . . ?
C3A C2 H2 117.3 . . ?
Rh1 C2 H2 89.9 . . ?
C4A C3A C2 112.3(17) . . ?
C4A C3A H3A1 109.1 . . ?
C2 C3A H3A1 109.1 . . ?
C4A C3A H3A2 109.1 . . ?
C2 C3A H3A2 109.1 . . ?
H3A1 C3A H3A2 107.9 . . ?
C3A C4A C5A 114.4(18) . . ?
C3A C4A H4A1 108.6 . . ?
C5A C4A H4A1 108.6 . . ?
C3A C4A H4A2 108.6 . . ?
C5A C4A H4A2 108.6 . . ?
H4A1 C4A H4A2 107.6 . . ?
C6A C5A C4A 106.3(19) . . ?
C6A C5A Rh1 72.7(9) . . ?
C4A C5A Rh1 106.3(13) . . ?
C6A C5A H5A 126.9 . . ?
C4A C5A H5A 126.9 . . ?
Rh1 C5A H5A 90.8 . . ?
C5A C6A C7A 137.4(18) . . ?
C5A C6A Rh1 72.3(9) . . ?
C7A C6A Rh1 103.5(12) . . ?
C5A C6A H6A 111.3 . . ?
C7A C6A H6A 111.3 . . ?
Rh1 C6A H6A 95.6 . . ?
C8A C7A C6A 112(2) . . ?
C8A C7A H7A1 109.1 . . ?
C6A C7A H7A1 109.1 . . ?
C8A C7A H7A2 109.1 . . ?
C6A C7A H7A2 109.1 . . ?
H7A1 C7A H7A2 107.8 . . ?
C7A C8A C1 116.2(17) . . ?
C7A C8A H8A1 108.2 . . ?
C1 C8A H8A1 108.2 . . ?
C7A C8A H8A2 108.2 . . ?
C1 C8A H8A2 108.2 . . ?
H8A1 C8A H8A2 107.4 . . ?
C2 C3B C4B 118.1(17) . . ?
C2 C3B H3B1 107.8 . . ?
C4B C3B H3B1 107.8 . . ?
C2 C3B H3B2 107.8 . . ?
C4B C3B H3B2 107.8 . . ?
H3B1 C3B H3B2 107.1 . . ?
C5B C4B C3B 105(2) . . ?
C5B C4B H4B1 110.7 . . ?
C3B C4B H4B1 110.7 . . ?
C5B C4B H4B2 110.7 . . ?
C3B C4B H4B2 110.7 . . ?
H4B1 C4B H4B2 108.8 . . ?
C6B C5B C4B 144(2) . . ?
C6B C5B Rh1 72.7(9) . . ?
C4B C5B Rh1 107.2(15) . . ?
C6B C5B H5B 108.2 . . ?
C4B C5B H5B 108.2 . . ?
Rh1 C5B H5B 90.2 . . ?
C5B C6B C7B 105(2) . . ?
C5B C6B Rh1 72.3(9) . . ?
C7B C6B Rh1 114.3(16) . . ?
C5B C6B H6B 127.6 . . ?
C7B C6B H6B 127.6 . . ?
Rh1 C6B H6B 85.0 . . ?
C6B C7B C8B 108(2) . . ?
C6B C7B H7B1 110.2 . . ?
C8B C7B H7B1 110.2 . . ?
C6B C7B H7B2 110.2 . . ?
C8B C7B H7B2 110.2 . . ?
H7B1 C7B H7B2 108.5 . . ?
C1 C8B C7B 111.5(18) . . ?
C1 C8B H8B1 109.3 . . ?
C7B C8B H8B1 109.3 . . ?
C1 C8B H8B2 109.3 . . ?
C7B C8B H8B2 109.3 . . ?
H8B1 C8B H8B2 108.0 . . ?
N12 C11 N15 104.4(10) . . ?
N12 C11 Rh1 126.7(8) . . ?
N15 C11 Rh1 128.2(9) . . ?
C11 N12 C13 111.8(10) . . ?
C11 N12 C31 125.7(9) . . ?
C13 N12 C31 122.4(10) . . ?
C14 C13 N12 106.3(10) . . ?
C14 C13 H13 126.9 . . ?
N12 C13 H13 126.9 . . ?
C13 C14 N15 106.9(10) . . ?
C13 C14 H14 126.6 . . ?
N15 C14 H14 126.6 . . ?
C11 N15 C14 110.5(10) . . ?
C11 N15 C16 126.3(10) . . ?
C14 N15 C16 122.5(10) . . ?
N15 C16 C27 111.7(12) . . ?
N15 C16 C17 107.9(12) . . ?
C27 C16 C17 114.2(16) . . ?
N15 C16 H16 107.6 . . ?
C27 C16 H16 107.6 . . ?
C17 C16 H16 107.6 . . ?
C18 C17 C16 114.1(14) . . ?
C18 C17 H17A 108.7 . . ?
C16 C17 H17A 108.7 . . ?
C18 C17 H17B 108.7 . . ?
C16 C17 H17B 108.7 . . ?
H17A C17 H17B 107.6 . . ?
C19 C18 C17 114(2) . . ?
C19 C18 H18A 108.9 . . ?
C17 C18 H18A 108.9 . . ?
C19 C18 H18B 108.9 . . ?
C17 C18 H18B 108.9 . . ?
H18A C18 H18B 107.7 . . ?
C18 C19 C20B 115.9(19) . . ?
C18 C19 C20A 115.9(19) . . ?
C18 C19 H19A 108.3 . . ?
C20A C19 H19A 108.3 . . ?
C18 C19 H19B 108.3 . . ?
C20A C19 H19B 108.3 . . ?
H19A C19 H19B 107.4 . . ?
C21A C20A C19 113(2) . . ?
C21A C20A H20A 109.0 . . ?
C19 C20A H20A 109.0 . . ?
C21A C20A H20B 109.0 . . ?
C19 C20A H20B 109.0 . . ?
H20A C20A H20B 107.8 . . ?
C20A C21A C22A 109(3) . . ?
C20A C21A H21A 109.9 . . ?
C22A C21A H21A 109.9 . . ?
C20A C21A H21B 109.9 . . ?
C22A C21A H21B 109.9 . . ?
H21A C21A H21B 108.3 . . ?
C21A C22A C23A 113(3) . . ?
C21A C22A H22A 109.0 . . ?
C23A C22A H22A 109.0 . . ?
C21A C22A H22B 109.0 . . ?
C23A C22A H22B 109.0 . . ?
H22A C22A H22B 107.8 . . ?
C24A C23A C22A 115(3) . . ?
C24A C23A H23A 108.5 . . ?
C22A C23A H23A 108.5 . . ?
C24A C23A H23B 108.5 . . ?
C22A C23A H23B 108.5 . . ?
H23A C23A H23B 107.5 . . ?
C23A C24A C25A 116(4) . . ?
C23A C24A H24A 108.2 . . ?
C25A C24A H24A 108.2 . . ?
C23A C24A H24B 108.2 . . ?
C25A C24A H24B 108.2 . . ?
H24A C24A H24B 107.4 . . ?
C24A C25A C26A 111(3) . . ?
C24A C25A H25A 109.5 . . ?
C26A C25A H25A 109.5 . . ?
C24A C25A H25B 109.5 . . ?
C26A C25A H25B 109.5 . . ?
H25A C25A H25B 108.1 . . ?
C27 C26A C25A 122.5(18) . . ?
C27 C26A H26A 106.7 . . ?
C25A C26A H26A 106.7 . . ?
C27 C26A H26B 106.7 . . ?
C25A C26A H26B 106.7 . . ?
H26A C26A H26B 106.6 . . ?
C21B C20B C19 118(2) . . ?
C21B C20B H20C 107.8 . . ?
C19 C20B H20C 107.8 . . ?
C21B C20B H20D 107.8 . . ?
C19 C20B H20D 107.8 . . ?
H20C C20B H20D 107.1 . . ?
C20B C21B C22B 116(3) . . ?
C20B C21B H21C 108.2 . . ?
C22B C21B H21C 108.2 . . ?
C20B C21B H21D 108.2 . . ?
C22B C21B H21D 108.2 . . ?
H21C C21B H21D 107.4 . . ?
C23B C22B C21B 113(3) . . ?
C23B C22B H22C 108.9 . . ?
C21B C22B H22C 108.9 . . ?
C23B C22B H22D 108.9 . . ?
C21B C22B H22D 108.9 . . ?
H22C C22B H22D 107.8 . . ?
C24B C23B C22B 119(3) . . ?
C24B C23B H23C 107.6 . . ?
C22B C23B H23C 107.6 . . ?
C24B C23B H23D 107.6 . . ?
C22B C23B H23D 107.6 . . ?
H23C C23B H23D 107.0 . . ?
C23B C24B C25B 112(4) . . ?
C23B C24B H24C 109.2 . . ?
C25B C24B H24C 109.2 . . ?
C23B C24B H24D 109.2 . . ?
C25B C24B H24D 109.2 . . ?
H24C C24B H24D 107.9 . . ?
C24B C25B C26B 123(3) . . ?
C24B C25B H25C 106.7 . . ?
C26B C25B H25C 106.7 . . ?
C24B C25B H25D 106.7 . . ?
C26B C25B H25D 106.7 . . ?
H25C C25B H25D 106.6 . . ?
C27 C26B C25B 107(2) . . ?
C27 C26B H26C 110.2 . . ?
C25B C26B H26C 110.2 . . ?
C27 C26B H26D 110.2 . . ?
C25B C26B H26D 110.2 . . ?
H26C C26B H26D 108.5 . . ?
C26B C27 C16 116.3(17) . . ?
C26A C27 C16 116.3(17) . . ?
C26A C27 H27A 108.2 . . ?
C16 C27 H27A 108.2 . . ?
C26A C27 H27B 108.2 . . ?
C16 C27 H27B 108.2 . . ?
H27A C27 H27B 107.4 . . ?
C32 C31 C36 118.9(10) . . ?
C32 C31 N12 121.5(10) . . ?
C36 C31 N12 119.4(10) . . ?
C33 C32 C31 123.2(11) . . ?
C33 C32 H32 118.4 . . ?
C31 C32 H32 118.4 . . ?
C32 C33 C34 119.8(11) . . ?
C32 C33 H33 120.1 . . ?
C34 C33 H33 120.1 . . ?
N51 C34 C33 122.6(11) . . ?
N51 C34 C35 118.6(11) . . ?
C33 C34 C35 118.7(11) . . ?
C34 C35 C44 120.4(11) . . ?
C34 C35 C36 119.9(11) . . ?
C44 C35 C36 119.7(11) . . ?
N37 C36 C31 123.7(10) . . ?
N37 C36 C35 117.1(10) . . ?
C31 C36 C35 119.2(10) . . ?
C36 N37 C38 118.6(12) . . ?
C36 N37 C55B 119.1(11) . . ?
C38 N37 C55B 119.5(12) . . ?
C36 N37 C55A 119.1(11) . . ?
C38 N37 C55A 119.5(12) . . ?
C39 C38 N37 121.0(16) . . ?
C39 C38 C43 119.2(15) . . ?
N37 C38 C43 119.8(14) . . ?
C40 C39 C38 119.5(18) . . ?
C40 C39 H39 120.3 . . ?
C38 C39 H39 120.3 . . ?
C41 C40 C39 121.2(16) . . ?
C41 C40 H40 119.4 . . ?
C39 C40 H40 119.4 . . ?
C40 C41 C42 120.7(15) . . ?
C40 C41 H41 119.6 . . ?
C42 C41 H41 119.6 . . ?
O61 C42 C41 122.7(15) . . ?
O61 C42 C43 116.6(15) . . ?
C41 C42 C43 120.6(18) . . ?
C42 C43 C38 118.0(16) . . ?
C42 C43 C44 125.2(17) . . ?
C38 C43 C44 116.6(13) . . ?
C45 C44 C35 116.7(13) . . ?
C45 C44 C43 126.2(13) . . ?
C35 C44 C43 117.1(12) . . ?
C44 C45 C50 118.3(13) . . ?
C44 C45 C46 123.2(16) . . ?
C50 C45 C46 118.5(15) . . ?
O63 C46 C47 124.6(15) . . ?
O63 C46 C45 113.9(14) . . ?
C47 C46 C45 121.4(17) . . ?
C46 C47 C48 117.6(15) . . ?
C46 C47 H47 121.2 . . ?
C48 C47 H47 121.2 . . ?
C49 C48 C47 123.4(16) . . ?
C49 C48 H48 118.3 . . ?
C47 C48 H48 118.3 . . ?
C48 C49 C50 120.1(18) . . ?
C48 C49 H49 120.0 . . ?
C50 C49 H49 120.0 . . ?
N51 C50 C49 121.4(16) . . ?
N51 C50 C45 120.5(14) . . ?
C49 C50 C45 118.1(14) . . ?
C50 N51 C34 120.1(12) . . ?
C50 N51 C52 122.0(12) . . ?
C34 N51 C52 117.6(11) . . ?
N51 C52 C53B 111.6(12) . . ?
N51 C52 C53A 111.6(12) . . ?
N51 C52 H52A 109.3 . . ?
C53A C52 H52A 109.3 . . ?
N51 C52 H52B 109.3 . . ?
C53A C52 H52B 109.3 . . ?
H52A C52 H52B 108.0 . . ?
C52 C53A C54A 108.2(16) . . ?
C52 C53A H53A 110.1 . . ?
C54A C53A H53A 110.1 . . ?
C52 C53A H53B 110.1 . . ?
C54A C53A H53B 110.1 . . ?
H53A C53A H53B 108.4 . . ?
C53A C54A H54A 109.5 . . ?
C53A C54A H54B 109.5 . . ?
H54A C54A H54B 109.5 . . ?
C53A C54A H54C 109.5 . . ?
H54A C54A H54C 109.5 . . ?
H54B C54A H54C 109.5 . . ?
C52 C53B C54B 108.7(15) . . ?
C52 C53B H53C 109.9 . . ?
C54B C53B H53C 109.9 . . ?
C52 C53B H53D 109.9 . . ?
C54B C53B H53D 109.9 . . ?
H53C C53B H53D 108.3 . . ?
C53B C54B H54D 109.5 . . ?
C53B C54B H54E 109.5 . . ?
H54D C54B H54E 109.5 . . ?
C53B C54B H54F 109.5 . . ?
H54D C54B H54F 109.5 . . ?
H54E C54B H54F 109.5 . . ?
N37 C55A C56A 112.3(15) . . ?
N37 C55A H55A 109.2 . . ?
C56A C55A H55A 109.2 . . ?
N37 C55A H55B 109.2 . . ?
C56A C55A H55B 109.2 . . ?
H55A C55A H55B 107.9 . . ?
C57A C56A C55A 108(3) . . ?
C57A C56A H56A 110.0 . . ?
C55A C56A H56A 110.0 . . ?
C57A C56A H56B 110.0 . . ?
C55A C56A H56B 110.0 . . ?
H56A C56A H56B 108.4 . . ?
C56A C57A H57A 109.5 . . ?
C56A C57A H57B 109.5 . . ?
H57A C57A H57B 109.5 . . ?
C56A C57A H57C 109.5 . . ?
H57A C57A H57C 109.5 . . ?
H57B C57A H57C 109.5 . . ?
N37 C55B C56B 104.4(16) . . ?
N37 C55B H55C 110.9 . . ?
C56B C55B H55C 110.9 . . ?
N37 C55B H55D 110.9 . . ?
C56B C55B H55D 110.9 . . ?
H55C C55B H55D 108.9 . . ?
C57B C56B C55B 108(3) . . ?
C57B C56B H56C 110.0 . . ?
C55B C56B H56C 110.0 . . ?
C57B C56B H56D 110.0 . . ?
C55B C56B H56D 110.0 . . ?
H56C C56B H56D 108.4 . . ?
C56B C57B H57D 109.5 . . ?
C56B C57B H57E 109.5 . . ?
H57D C57B H57E 109.5 . . ?
C56B C57B H57F 109.5 . . ?
H57D C57B H57F 109.5 . . ?
H57E C57B H57F 109.5 . . ?
C42 O61 C62 120.6(14) . . ?
O61 C62 H62A 109.5 . . ?
O61 C62 H62B 109.5 . . ?
H62A C62 H62B 109.5 . . ?
O61 C62 H62C 109.5 . . ?
H62A C62 H62C 109.5 . . ?
H62B C62 H62C 109.5 . . ?
C46 O63 C64 117.9(13) . . ?
O63 C64 H64A 109.5 . . ?
O63 C64 H64B 109.5 . . ?
H64A C64 H64B 109.5 . . ?
O63 C64 H64C 109.5 . . ?
H64A C64 H64C 109.5 . . ?
H64B C64 H64C 109.5 . . ?
F1 P1 F3 90.8(13) . . ?
F1 P1 F4 90.6(10) . . ?
F3 P1 F4 176.7(10) . . ?
F1 P1 F6 178.2(9) . . ?
F3 P1 F6 88.3(12) . . ?
F4 P1 F6 90.3(8) . . ?
F1 P1 F2 92.3(11) . . ?
F3 P1 F2 92.8(8) . . ?
F4 P1 F2 90.1(9) . . ?
F6 P1 F2 89.2(9) . . ?
F1 P1 F5 89.7(10) . . ?
F3 P1 F5 87.8(8) . . ?
F4 P1 F5 89.3(9) . . ?
F6 P1 F5 88.8(7) . . ?
F2 P1 F5 177.9(9) . . ?
Cl22 C201 Cl21 113.4(18) . . ?
Cl22 C201 H20E 108.9 . . ?
Cl21 C201 H20E 108.9 . . ?
Cl22 C201 H20F 108.9 . . ?
Cl21 C201 H20F 108.9 . . ?
H20E C201 H20F 107.7 . . ?

loop_
_geom_bond_atom_site_label_1
_geom_bond_atom_site_label_2
_geom_bond_distance
_geom_bond_site_symmetry_2
_geom_bond_publ_flag
Rh1 C11 2.049(11) . ?
Rh1 C1 2.120(17) . ?
Rh1 C2 2.133(15) . ?
Rh1 C5B 2.202(15) . ?
Rh1 C5A 2.202(15) . ?
Rh1 C6B 2.207(14) . ?
Rh1 C6A 2.207(14) . ?
Rh1 Cl1 2.381(3) . ?
C1 C2 1.37(2) . ?
C1 C8B 1.52(2) . ?
C1 C8A 1.52(2) . ?
C1 H1 0.9500 . ?
C2 C3B 1.53(2) . ?
C2 C3A 1.53(2) . ?
C2 H2 0.9500 . ?
C3A C4A 1.44(3) . ?
C3A H3A1 0.9900 . ?
C3A H3A2 0.9900 . ?
C4A C5A 1.58(3) . ?
C4A H4A1 0.9900 . ?
C4A H4A2 0.9900 . ?
C5A C6A 1.33(2) . ?
C5A H5A 0.9500 . ?
C6A C7A 1.62(4) . ?
C6A H6A 0.9500 . ?
C7A C8A 1.44(3) . ?
C7A H7A1 0.9900 . ?
C7A H7A2 0.9900 . ?
C8A H8A1 0.9900 . ?
C8A H8A2 0.9900 . ?
C3B C4B 1.63(4) . ?
C3B H3B1 0.9900 . ?
C3B H3B2 0.9900 . ?
C4B C5B 1.57(4) . ?
C4B H4B1 0.9900 . ?
C4B H4B2 0.9900 . ?
C5B C6B 1.33(2) . ?
C5B H5B 0.9500 . ?
C6B C7B 1.47(4) . ?
C6B H6B 0.9500 . ?
C7B C8B 1.68(4) . ?
C7B H7B1 0.9900 . ?
C7B H7B2 0.9900 . ?
C8B H8B1 0.9900 . ?
C8B H8B2 0.9900 . ?
C11 N12 1.342(15) . ?
C11 N15 1.356(14) . ?
N12 C13 1.374(14) . ?
N12 C31 1.420(14) . ?
C13 C14 1.345(17) . ?
C13 H13 0.9500 . ?
C14 N15 1.383(15) . ?
C14 H14 0.9500 . ?
N15 C16 1.450(16) . ?
C16 C27 1.50(2) . ?
C16 C17 1.62(2) . ?
C16 H16 1.0000 . ?
C17 C18 1.49(2) . ?
C17 H17A 0.9900 . ?
C17 H17B 0.9900 . ?
C18 C19 1.44(3) . ?
C18 H18A 0.9900 . ?
C18 H18B 0.9900 . ?
C19 C20B 1.61(3) . ?
C19 C20A 1.61(3) . ?
C19 H19A 0.9900 . ?
C19 H19B 0.9900 . ?
C20A C21A 1.46(3) . ?
C20A H20A 0.9900 . ?
C20A H20B 0.9900 . ?
C21A C22A 1.48(4) . ?
C21A H21A 0.9900 . ?
C21A H21B 0.9900 . ?
C22A C23A 1.51(5) . ?
C22A H22A 0.9900 . ?
C22A H22B 0.9900 . ?
C23A C24A 1.46(5) . ?
C23A H23A 0.9900 . ?
C23A H23B 0.9900 . ?
C24A C25A 1.56(6) . ?
C24A H24A 0.9900 . ?
C24A H24B 0.9900 . ?
C25A C26A 1.72(4) . ?
C25A H25A 0.9900 . ?
C25A H25B 0.9900 . ?
C26A C27 1.44(3) . ?
C26A H26A 0.9900 . ?
C26A H26B 0.9900 . ?
C20B C21B 1.50(3) . ?
C20B H20C 0.9900 . ?
C20B H20D 0.9900 . ?
C21B C22B 1.51(4) . ?
C21B H21C 0.9900 . ?
C21B H21D 0.9900 . ?
C22B C23B 1.49(5) . ?
C22B H22C 0.9900 . ?
C22B H22D 0.9900 . ?
C23B C24B 1.49(5) . ?
C23B H23C 0.9900 . ?
C23B H23D 0.9900 . ?
C24B C25B 1.52(6) . ?
C24B H24C 0.9900 . ?
C24B H24D 0.9900 . ?
C25B C26B 1.52(4) . ?
C25B H25C 0.9900 . ?
C25B H25D 0.9900 . ?
C26B C27 1.44(3) . ?
C26B H26C 0.9900 . ?
C26B H26D 0.9900 . ?
C27 H27A 0.9900 . ?
C27 H27B 0.9900 . ?
C31 C32 1.381(15) . ?
C31 C36 1.393(15) . ?
C32 C33 1.370(16) . ?
C32 H32 0.9500 . ?
C33 C34 1.403(17) . ?
C33 H33 0.9500 . ?
C34 N51 1.389(16) . ?
C34 C35 1.415(16) . ?
C35 C44 1.417(17) . ?
C35 C36 1.439(16) . ?
C36 N37 1.389(14) . ?
N37 C38 1.396(18) . ?
N37 C55B 1.491(17) . ?
N37 C55A 1.491(17) . ?
C38 C39 1.38(2) . ?
C38 C43 1.43(3) . ?
C39 C40 1.38(2) . ?
C39 H39 0.9500 . ?
C40 C41 1.35(3) . ?
C40 H40 0.9500 . ?
C41 C42 1.37(2) . ?
C41 H41 0.9500 . ?
C42 O61 1.35(2) . ?
C42 C43 1.38(2) . ?
C43 C44 1.45(2) . ?
C44 C45 1.41(2) . ?
C45 C50 1.43(3) . ?
C45 C46 1.43(2) . ?
C46 O63 1.36(2) . ?
C46 C47 1.37(2) . ?
C47 C48 1.41(2) . ?
C47 H47 0.9500 . ?
C48 C49 1.34(2) . ?
C48 H48 0.9500 . ?
C49 C50 1.42(2) . ?
C49 H49 0.9500 . ?
C50 N51 1.365(18) . ?
N51 C52 1.471(17) . ?
C52 C53B 1.52(2) . ?
C52 C53A 1.52(2) . ?
C52 H52A 0.9900 . ?
C52 H52B 0.9900 . ?
C53A C54A 1.70(3) . ?
C53A H53A 0.9900 . ?
C53A H53B 0.9900 . ?
C54A H54A 0.9800 . ?
C54A H54B 0.9800 . ?
C54A H54C 0.9800 . ?
C53B C54B 1.72(4) . ?
C53B H53C 0.9900 . ?
C53B H53D 0.9900 . ?
C54B H54D 0.9800 . ?
C54B H54E 0.9800 . ?
C54B H54F 0.9800 . ?
C55A C56A 1.57(3) . ?
C55A H55A 0.9900 . ?
C55A H55B 0.9900 . ?
C56A C57A 1.52(5) . ?
C56A H56A 0.9900 . ?
C56A H56B 0.9900 . ?
C57A H57A 0.9800 . ?
C57A H57B 0.9800 . ?
C57A H57C 0.9800 . ?
C55B C56B 1.60(4) . ?
C55B H55C 0.9900 . ?
C55B H55D 0.9900 . ?
C56B C57B 1.52(5) . ?
C56B H56C 0.9900 . ?
C56B H56D 0.9900 . ?
C57B H57D 0.9800 . ?
C57B H57E 0.9800 . ?
C57B H57F 0.9800 . ?
O61 C62 1.420(17) . ?
C62 H62A 0.9800 . ?
C62 H62B 0.9800 . ?
C62 H62C 0.9800 . ?
O63 C64 1.429(16) . ?
C64 H64A 0.9800 . ?
C64 H64B 0.9800 . ?
C64 H64C 0.9800 . ?
P1 F1 1.519(15) . ?
P1 F3 1.554(14) . ?
P1 F4 1.571(12) . ?
P1 F6 1.574(13) . ?
P1 F2 1.578(13) . ?
P1 F5 1.587(12) . ?
C201 Cl22 1.73(4) . ?
C201 Cl21 1.73(3) . ?
C201 H20E 0.9900 . ?
C201 H20F 0.9900 . ?

loop_
_geom_torsion_atom_site_label_1
_geom_torsion_atom_site_label_2
_geom_torsion_atom_site_label_3
_geom_torsion_atom_site_label_4
_geom_torsion
_geom_torsion_site_symmetry_1
_geom_torsion_site_symmetry_2
_geom_torsion_site_symmetry_3
_geom_torsion_site_symmetry_4
_geom_torsion_publ_flag
C8B C1 C2 C3B -4(3) . . . . ?
Rh1 C1 C2 C3B 100.6(16) . . . . ?
C8A C1 C2 C3A -4(3) . . . . ?
Rh1 C1 C2 C3A 100.6(16) . . . . ?
C8B C1 C2 Rh1 -104.3(16) . . . . ?
C8A C1 C2 Rh1 -104.3(16) . . . . ?
C1 C2 C3A C4A -43(3) . . . . ?
Rh1 C2 C3A C4A 37(2) . . . . ?
C2 C3A C4A C5A -43(3) . . . . ?
C3A C4A C5A C6A 103(2) . . . . ?
C3A C4A C5A Rh1 27(3) . . . . ?
C4A C5A C6A C7A -12(3) . . . . ?
Rh1 C5A C6A C7A 91(2) . . . . ?
C4A C5A C6A Rh1 -102.4(14) . . . . ?
C5A C6A C7A C8A -38(3) . . . . ?
Rh1 C6A C7A C8A 40(2) . . . . ?
C6A C7A C8A C1 -32(3) . . . . ?
C2 C1 C8A C7A 88(2) . . . . ?
Rh1 C1 C8A C7A 6(2) . . . . ?
C1 C2 C3B C4B -85(3) . . . . ?
Rh1 C2 C3B C4B -5(2) . . . . ?
C2 C3B C4B C5B 33(3) . . . . ?
C3B C4B C5B C6B 41(4) . . . . ?
C3B C4B C5B Rh1 -43(2) . . . . ?
C4B C5B C6B C7B 16(4) . . . . ?
Rh1 C5B C6B C7B 111.2(17) . . . . ?
C4B C5B C6B Rh1 -96(3) . . . . ?
C5B C6B C7B C8B -104(2) . . . . ?
Rh1 C6B C7B C8B -27(3) . . . . ?
C2 C1 C8B C7B 50(2) . . . . ?
Rh1 C1 C8B C7B -33(2) . . . . ?
C6B C7B C8B C1 39(3) . . . . ?
N15 C11 N12 C13 -1.5(13) . . . . ?
Rh1 C11 N12 C13 169.5(9) . . . . ?
N15 C11 N12 C31 175.5(10) . . . . ?
Rh1 C11 N12 C31 -13.5(17) . . . . ?
C11 N12 C13 C14 1.6(14) . . . . ?
C31 N12 C13 C14 -175.5(11) . . . . ?
N12 C13 C14 N15 -1.0(14) . . . . ?
N12 C11 N15 C14 0.8(13) . . . . ?
Rh1 C11 N15 C14 -170.0(9) . . . . ?
N12 C11 N15 C16 -170.0(12) . . . . ?
Rh1 C11 N15 C16 19.2(19) . . . . ?
C13 C14 N15 C11 0.2(15) . . . . ?
C13 C14 N15 C16 171.3(12) . . . . ?
C11 N15 C16 C27 -127.0(16) . . . . ?
C14 N15 C16 C27 63.2(19) . . . . ?
C11 N15 C16 C17 106.7(15) . . . . ?
C14 N15 C16 C17 -63.1(17) . . . . ?
N15 C16 C17 C18 -168.7(17) . . . . ?
C27 C16 C17 C18 66(2) . . . . ?
C16 C17 C18 C19 76(3) . . . . ?
C17 C18 C19 C20B -168.4(19) . . . . ?
C17 C18 C19 C20A -168.4(19) . . . . ?
C18 C19 C20A C21A 72(3) . . . . ?
C19 C20A C21A C22A 60(4) . . . . ?
C20A C21A C22A C23A -163(3) . . . . ?
C21A C22A C23A C24A 77(5) . . . . ?
C22A C23A C24A C25A 70(5) . . . . ?
C23A C24A C25A C26A -151(3) . . . . ?
C24A C25A C26A C27 77(3) . . . . ?
C18 C19 C20B C21B 45(3) . . . . ?
C19 C20B C21B C22B 76(4) . . . . ?
C20B C21B C22B C23B -142(3) . . . . ?
C21B C22B C23B C24B 71(5) . . . . ?
C22B C23B C24B C25B 66(5) . . . . ?
C23B C24B C25B C26B -171(3) . . . . ?
C24B C25B C26B C27 53(4) . . . . ?
C25B C26B C27 C16 85(3) . . . . ?
C25A C26A C27 C16 50(3) . . . . ?
N15 C16 C27 C26B 90.2(18) . . . . ?
C17 C16 C27 C26B -147.1(16) . . . . ?
N15 C16 C27 C26A 90.2(18) . . . . ?
C17 C16 C27 C26A -147.1(16) . . . . ?
C11 N12 C31 C32 52.2(16) . . . . ?
C13 N12 C31 C32 -131.2(12) . . . . ?
C11 N12 C31 C36 -132.7(12) . . . . ?
C13 N12 C31 C36 44.0(16) . . . . ?
C36 C31 C32 C33 -0.8(17) . . . . ?
N12 C31 C32 C33 174.4(11) . . . . ?
C31 C32 C33 C34 -3.3(18) . . . . ?
C32 C33 C34 N51 -173.5(11) . . . . ?
C32 C33 C34 C35 2.0(18) . . . . ?
N51 C34 C35 C44 -0.1(17) . . . . ?
C33 C34 C35 C44 -175.8(11) . . . . ?
N51 C34 C35 C36 178.7(10) . . . . ?
C33 C34 C35 C36 3.0(17) . . . . ?
C32 C31 C36 N37 -174.4(10) . . . . ?
N12 C31 C36 N37 10.3(16) . . . . ?
C32 C31 C36 C35 5.8(16) . . . . ?
N12 C31 C36 C35 -169.5(10) . . . . ?
C34 C35 C36 N37 173.2(10) . . . . ?
C44 C35 C36 N37 -7.9(15) . . . . ?
C34 C35 C36 C31 -7.0(16) . . . . ?
C44 C35 C36 C31 171.9(10) . . . . ?
C31 C36 N37 C38 -148.5(12) . . . . ?
C35 C36 N37 C38 31.3(16) . . . . ?
C31 C36 N37 C55B 50.2(16) . . . . ?
C35 C36 N37 C55B -130.0(12) . . . . ?
C31 C36 N37 C55A 50.2(16) . . . . ?
C35 C36 N37 C55A -130.0(12) . . . . ?
C36 N37 C38 C39 155.8(13) . . . . ?
C55B N37 C38 C39 -43.0(19) . . . . ?
C55A N37 C38 C39 -43.0(19) . . . . ?
C36 N37 C38 C43 -25.4(19) . . . . ?
C55B N37 C38 C43 135.8(14) . . . . ?
C55A N37 C38 C43 135.8(14) . . . . ?
N37 C38 C39 C40 -174.2(13) . . . . ?
C43 C38 C39 C40 7(2) . . . . ?
C38 C39 C40 C41 -2(2) . . . . ?
C39 C40 C41 C42 0(2) . . . . ?
C40 C41 C42 O61 173.6(14) . . . . ?
C40 C41 C42 C43 -4(2) . . . . ?
O61 C42 C43 C38 -168.6(13) . . . . ?
C41 C42 C43 C38 9(2) . . . . ?
O61 C42 C43 C44 6(2) . . . . ?
C41 C42 C43 C44 -177.0(14) . . . . ?
C39 C38 C43 C42 -10(2) . . . . ?
N37 C38 C43 C42 170.7(13) . . . . ?
C39 C38 C43 C44 174.8(13) . . . . ?
N37 C38 C43 C44 -4(2) . . . . ?
C34 C35 C44 C45 -19.5(17) . . . . ?
C36 C35 C44 C45 161.6(12) . . . . ?
C34 C35 C44 C43 158.0(12) . . . . ?
C36 C35 C44 C43 -20.8(16) . . . . ?
C42 C43 C44 C45 29(2) . . . . ?
C38 C43 C44 C45 -156.2(14) . . . . ?
C42 C43 C44 C35 -147.8(14) . . . . ?
C38 C43 C44 C35 26.5(18) . . . . ?
C35 C44 C45 C50 23.1(19) . . . . ?
C43 C44 C45 C50 -154.1(14) . . . . ?
C35 C44 C45 C46 -154.2(13) . . . . ?
C43 C44 C45 C46 29(2) . . . . ?
C44 C45 C46 O63 10(2) . . . . ?
C50 C45 C46 O63 -167.2(13) . . . . ?
C44 C45 C46 C47 -173.1(14) . . . . ?
C50 C45 C46 C47 10(2) . . . . ?
O63 C46 C47 C48 174.4(14) . . . . ?
C45 C46 C47 C48 -2(2) . . . . ?
C46 C47 C48 C49 -4(2) . . . . ?
C47 C48 C49 C50 1(2) . . . . ?
C48 C49 C50 N51 -175.0(14) . . . . ?
C48 C49 C50 C45 7(2) . . . . ?
C44 C45 C50 N51 -8(2) . . . . ?
C46 C45 C50 N51 169.9(13) . . . . ?
C44 C45 C50 C49 170.8(13) . . . . ?
C46 C45 C50 C49 -12(2) . . . . ?
C49 C50 N51 C34 168.9(13) . . . . ?
C45 C50 N51 C34 -13(2) . . . . ?
C49 C50 N51 C52 -16(2) . . . . ?
C45 C50 N51 C52 162.0(13) . . . . ?
C33 C34 N51 C50 -167.9(13) . . . . ?
C35 C34 N51 C50 16.6(18) . . . . ?
C33 C34 N51 C52 17.2(18) . . . . ?
C35 C34 N51 C52 -158.4(11) . . . . ?
C50 N51 C52 C53B -98.9(15) . . . . ?
C34 N51 C52 C53B 76.0(15) . . . . ?
C50 N51 C52 C53A -98.9(15) . . . . ?
C34 N51 C52 C53A 76.0(15) . . . . ?
N51 C52 C53A C54A -175.5(15) . . . . ?
N51 C52 C53B C54B 49.7(18) . . . . ?
C36 N37 C55A C56A 67(2) . . . . ?
C38 N37 C55A C56A -94(2) . . . . ?
N37 C55A C56A C57A 71(3) . . . . ?
C36 N37 C55B C56B 111.9(18) . . . . ?
C38 N37 C55B C56B -49(2) . . . . ?
N37 C55B C56B C57B -69(3) . . . . ?
C41 C42 O61 C62 4(2) . . . . ?
C43 C42 O61 C62 -179.2(13) . . . . ?
C47 C46 O63 C64 11(2) . . . . ?
C45 C46 O63 C64 -172.8(13) . . . . ?
